data_7039601
loop_
_publ_author_name
'Irmler, Peter'
'Winter, Rainer F.'

_publ_section_title
;
 Complexes trans-Pt(BODIPY)X(PEt3)2: excitation energy-dependent
 fluorescence and phosphorescence emissions, oxygen sensing and
 photocatalysis.
;
_journal_issue 25
_journal_name_full 'Dalton transactions (Cambridge, England : 2003)'
_journal_page_first 10420
_journal_page_last 10434
_journal_paper_doi 10.1039/c6dt01623e
_journal_volume 45
_journal_year 2016
_chemical_formula_moiety 'C22 H39 B F2 N2 P2 Pt'
_chemical_formula_sum 'C22 H39 B F2 N2 P2 Pt'
_chemical_formula_weight 637.39
_space_group_crystal_system monoclinic
_space_group_IT_number 4
_space_group_name_Hall 'P 2yb'
_space_group_name_H-M_alt 'P 1 21 1'
_symmetry_space_group_name_Hall 'P 2yb'
_symmetry_space_group_name_H-M 'P 1 21 1'
_atom_sites_solution_hydrogens geom
_atom_sites_solution_primary heavy
_audit_creation_method SHELXL-2014/7
_audit_update_record
;
2016-04-19 deposited with the CCDC.
2016-05-05 downloaded from the CCDC.
;
_cell_angle_alpha 90
_cell_angle_beta 106.287(3)
_cell_angle_gamma 90
_cell_formula_units_Z 4
_cell_length_a 11.0980(4)
_cell_length_b 13.1409(6)
_cell_length_c 18.4244(6)
_cell_measurement_reflns_used 52124
_cell_measurement_temperature 100(2)
_cell_measurement_theta_max 26.41
_cell_measurement_theta_min 1.55
_cell_volume 2579.14(18)
_computing_cell_refinement 'STOE X-AREA'
_computing_data_collection 'STOE X-AREA'
_computing_data_reduction 'STOE X-RED'
_computing_structure_refinement 'SHELXL-2014/7 (Sheldrick, 2014)'
_diffrn_ambient_temperature 100(2)
_diffrn_detector_area_resol_mean 6.67
_diffrn_measured_fraction_theta_full 1.000
_diffrn_measured_fraction_theta_max 0.990
_diffrn_measurement_device_type 'STOE IPDS 2T'
_diffrn_measurement_method 'rotation method'
_diffrn_radiation_type MoK\a
_diffrn_radiation_wavelength 0.71073
_diffrn_reflns_av_R_equivalents 0.0379
_diffrn_reflns_av_unetI/netI 0.0293
_diffrn_reflns_Laue_measured_fraction_full 1.000
_diffrn_reflns_Laue_measured_fraction_max 0.990
_diffrn_reflns_limit_h_max 13
_diffrn_reflns_limit_h_min -13
_diffrn_reflns_limit_k_max 16
_diffrn_reflns_limit_k_min -16
_diffrn_reflns_limit_l_max 22
_diffrn_reflns_limit_l_min -22
_diffrn_reflns_number 33984
_diffrn_reflns_point_group_measured_fraction_full 0.999
_diffrn_reflns_point_group_measured_fraction_max 0.988
_diffrn_reflns_theta_full 25.242
_diffrn_reflns_theta_max 25.981
_diffrn_reflns_theta_min 1.912
_exptl_absorpt_coefficient_mu 5.590
_exptl_absorpt_correction_T_max 0.6031
_exptl_absorpt_correction_T_min 0.3798
_exptl_absorpt_correction_type integration
_exptl_absorpt_process_details 'STOE X-RED32'
_exptl_crystal_colour yellow
_exptl_crystal_density_diffrn 1.641
_exptl_crystal_description plate
_exptl_crystal_F_000 1264
_exptl_crystal_size_max 0.300
_exptl_crystal_size_mid 0.200
_exptl_crystal_size_min 0.100
_refine_diff_density_max 1.338
_refine_diff_density_min -1.047
_refine_diff_density_rms 0.102
_refine_ls_abs_structure_details
;
 Flack x determined using 4215 quotients [(I+)-(I-)]/[(I+)+(I-)]
 (Parsons, Flack and Wagner, Acta Cryst. B69 (2013) 249-259).
;
_refine_ls_abs_structure_Flack 0.606(3)
_refine_ls_extinction_method none
_refine_ls_goodness_of_fit_ref 1.049
_refine_ls_hydrogen_treatment constr
_refine_ls_matrix_type full
_refine_ls_number_parameters 555
_refine_ls_number_reflns 10000
_refine_ls_number_restraints 1
_refine_ls_restrained_S_all 1.049
_refine_ls_R_factor_all 0.0370
_refine_ls_R_factor_gt 0.0344
_refine_ls_shift/su_max 0.008
_refine_ls_shift/su_mean 0.000
_refine_ls_structure_factor_coef Fsqd
_refine_ls_weighting_details 'w=1/[\s^2^(Fo^2^)+(0.0217P)^2^+19.9024P] where P=(Fo^2^+2Fc^2^)/3'
_refine_ls_weighting_scheme calc
_refine_ls_wR_factor_gt 0.0747
_refine_ls_wR_factor_ref 0.0756
_reflns_Friedel_coverage 0.907
_reflns_Friedel_fraction_full 0.999
_reflns_Friedel_fraction_max 0.985
_reflns_number_gt 9503
_reflns_number_total 10000
_reflns_threshold_expression 'I > 2\s(I)'
_cod_data_source_file c6dt01623e2.cif
_cod_data_source_block pibw08
_cod_database_code 7039601
_shelx_shelxl_version_number 2014/7
_shelx_space_group_comment
;
The symmetry employed for this shelxl refinement is uniquely defined
by the following loop, which should always be used as a source of
symmetry information in preference to the above space-group names.
They are only intended as comments.
;

loop_
_space_group_symop_operation_xyz
'x, y, z'
'-x, y+1/2, -z'

loop_
_atom_site_label
_atom_site_type_symbol
_atom_site_fract_x
_atom_site_fract_y
_atom_site_fract_z
_atom_site_U_iso_or_equiv
_atom_site_adp_type
_atom_site_occupancy
_atom_site_site_symmetry_order
_atom_site_calc_flag
_atom_site_refinement_flags_posn
_atom_site_refinement_flags_adp
Pt1 Pt 0.36822(3) 0.28976(3) 0.31785(2) 0.01639(11) Uani 1 1 d . .
Pt2 Pt 0.61653(4) 0.71034(3) 0.17674(2) 0.01896(12) Uani 1 1 d . .
B1 B 0.0545(13) 0.0888(15) 0.4149(9) 0.042(4) Uani 1 1 d . .
B2 B 1.0040(13) 0.8024(14) 0.0974(7) 0.034(3) Uani 1 1 d . .
F1 F -0.0697(8) 0.0618(9) 0.3838(6) 0.070(3) Uani 1 1 d . .
F2 F 0.0941(8) 0.0506(7) 0.4895(5) 0.051(2) Uani 1 1 d . .
F3 F 1.1123(6) 0.7815(8) 0.1556(4) 0.049(2) Uani 1 1 d . .
F4 F 1.0396(8) 0.8406(7) 0.0353(4) 0.055(2) Uani 1 1 d . .
N1 N 0.0719(8) 0.2056(11) 0.4172(5) 0.035(2) Uani 1 1 d . .
N2 N 0.1380(10) 0.0456(9) 0.3691(6) 0.034(2) Uani 1 1 d . .
N3 N 0.9279(8) 0.7049(9) 0.0750(5) 0.027(2) Uani 1 1 d . .
N4 N 0.9184(10) 0.8785(9) 0.1232(6) 0.034(2) Uani 1 1 d . .
P1 P 0.2068(3) 0.3322(3) 0.21349(17) 0.0229(7) Uani 1 1 d . .
P2 P 0.5380(3) 0.2471(3) 0.41647(18) 0.0222(7) Uani 1 1 d . .
P3 P 0.7595(3) 0.6762(3) 0.29154(18) 0.0214(6) Uani 1 1 d . .
P4 P 0.4655(3) 0.7436(3) 0.0664(2) 0.0285(8) Uani 1 1 d . .
C1 C 0.2500(9) 0.2065(10) 0.3615(5) 0.019(2) Uani 1 1 d . .
C2 C 0.1713(11) 0.2558(10) 0.3998(6) 0.027(3) Uani 1 1 d . .
C3 C 0.1649(13) 0.3574(11) 0.4182(7) 0.031(3) Uani 1 1 d . .
H3A H 0.2214 0.4094 0.4131 0.038 Uiso 1 1 calc R U
C4 C 0.0602(16) 0.3700(16) 0.4458(9) 0.049(5) Uani 1 1 d . .
H4A H 0.0323 0.4313 0.4632 0.059 Uiso 1 1 calc R U
C5 C 0.0057(12) 0.2744(14) 0.4425(7) 0.047(4) Uani 1 1 d . .
H5A H -0.0687 0.2601 0.4564 0.056 Uiso 1 1 calc R U
C6 C 0.2315(11) 0.1013(10) 0.3470(7) 0.028(3) Uani 1 1 d . .
C7 C 0.2888(13) 0.0338(10) 0.3083(7) 0.033(3) Uani 1 1 d . .
H7A H 0.3550 0.0498 0.2869 0.040 Uiso 1 1 calc R U
C8 C 0.2318(16) -0.0608(11) 0.3065(8) 0.047(4) Uani 1 1 d . .
H8A H 0.2518 -0.1214 0.2842 0.056 Uiso 1 1 calc R U
C9 C 0.1402(15) -0.0491(13) 0.3436(9) 0.047(4) Uani 1 1 d . .
H9A H 0.0858 -0.1020 0.3501 0.056 Uiso 1 1 calc R U
C10 C 0.0533(10) 0.2829(13) 0.2150(6) 0.027(3) Uani 1 1 d . .
H10A H 0.0609 0.2084 0.2231 0.032 Uiso 1 1 calc R U
H10B H 0.0318 0.3127 0.2591 0.032 Uiso 1 1 calc R U
C11 C -0.0562(11) 0.3031(12) 0.1442(7) 0.035(3) Uani 1 1 d . .
H11C H -0.1323 0.2702 0.1499 0.042 Uiso 1 1 calc R U
H11B H -0.0359 0.2755 0.0997 0.042 Uiso 1 1 calc R U
H11A H -0.0704 0.3766 0.1380 0.042 Uiso 1 1 calc R U
C12 C 0.1847(12) 0.4697(10) 0.1951(7) 0.032(3) Uani 1 1 d . .
H12A H 0.2560 0.4954 0.1780 0.039 Uiso 1 1 calc R U
H12B H 0.1074 0.4798 0.1531 0.039 Uiso 1 1 calc R U
C13 C 0.1748(13) 0.5328(11) 0.2616(9) 0.040(3) Uani 1 1 d . .
H13C H 0.1683 0.6049 0.2475 0.048 Uiso 1 1 calc R U
H13B H 0.2498 0.5221 0.3042 0.048 Uiso 1 1 calc R U
H13A H 0.1001 0.5123 0.2763 0.048 Uiso 1 1 calc R U
C14 C 0.2324(11) 0.2850(13) 0.1255(6) 0.033(3) Uani 1 1 d . .
H14A H 0.1545 0.2941 0.0838 0.039 Uiso 1 1 calc R U
H14B H 0.2992 0.3259 0.1134 0.039 Uiso 1 1 calc R U
C15 C 0.2701(14) 0.1730(13) 0.1304(8) 0.040(4) Uani 1 1 d . .
H15C H 0.2840 0.1516 0.0824 0.048 Uiso 1 1 calc R U
H15B H 0.2030 0.1319 0.1405 0.048 Uiso 1 1 calc R U
H15A H 0.3476 0.1637 0.1714 0.048 Uiso 1 1 calc R U
C16 C 0.4990(10) 0.2091(14) 0.5028(7) 0.033(3) Uani 1 1 d . .
H16A H 0.4499 0.2647 0.5170 0.040 Uiso 1 1 calc R U
H16B H 0.4437 0.1486 0.4909 0.040 Uiso 1 1 calc R U
C17 C 0.6083(12) 0.1841(12) 0.5712(7) 0.039(3) Uani 1 1 d . .
H17C H 0.5761 0.1603 0.6126 0.047 Uiso 1 1 calc R U
H17B H 0.6595 0.2451 0.5872 0.047 Uiso 1 1 calc R U
H17A H 0.6599 0.1306 0.5578 0.047 Uiso 1 1 calc R U
C18 C 0.6246(12) 0.1376(11) 0.3957(7) 0.033(3) Uani 1 1 d . .
H18A H 0.7055 0.1325 0.4356 0.040 Uiso 1 1 calc R U
H18B H 0.5761 0.0751 0.3982 0.040 Uiso 1 1 calc R U
C19 C 0.6511(12) 0.1415(11) 0.3193(7) 0.038(3) Uani 1 1 d . .
H19C H 0.6941 0.0790 0.3117 0.046 Uiso 1 1 calc R U
H19B H 0.7044 0.2004 0.3176 0.046 Uiso 1 1 calc R U
H19A H 0.5717 0.1477 0.2794 0.046 Uiso 1 1 calc R U
C20 C 0.6578(12) 0.3458(12) 0.4480(8) 0.031(3) Uani 1 1 d . .
H20A H 0.7254 0.3191 0.4910 0.038 Uiso 1 1 calc R U
H20B H 0.6951 0.3612 0.4064 0.038 Uiso 1 1 calc R U
C21 C 0.6080(13) 0.4430(12) 0.4722(8) 0.037(3) Uani 1 1 d . .
H21A H 0.5683 0.4281 0.5123 0.045 Uiso 1 1 calc R U
H21B H 0.5460 0.4731 0.4288 0.045 Uiso 1 1 calc R U
H21C H 0.6774 0.4909 0.4912 0.045 Uiso 1 1 calc R U
C22 C 0.4851(11) 0.3786(10) 0.2687(6) 0.027(3) Uani 1 1 d . .
H22A H 0.4996 0.4453 0.2934 0.032 Uiso 1 1 calc R U
H22B H 0.4439 0.3876 0.2146 0.032 Uiso 1 1 calc R U
H22C H 0.5656 0.3438 0.2754 0.032 Uiso 1 1 calc R U
C23 C 0.7589(11) 0.7519(9) 0.1318(6) 0.023(3) Uani 1 1 d . .
C24 C 0.8194(10) 0.6818(10) 0.0964(7) 0.025(3) Uani 1 1 d . .
C25 C 0.7880(11) 0.5806(9) 0.0746(6) 0.027(2) Uani 1 1 d . .
H25A H 0.7190 0.5438 0.0824 0.033 Uiso 1 1 calc R U
C26 C 0.8746(12) 0.5435(10) 0.0400(7) 0.034(3) Uani 1 1 d . .
H26A H 0.8756 0.4776 0.0189 0.041 Uiso 1 1 calc R U
C27 C 0.9598(12) 0.6216(12) 0.0419(7) 0.033(3) Uani 1 1 d . .
H27A H 1.0306 0.6170 0.0227 0.039 Uiso 1 1 calc R U
C28 C 0.8086(12) 0.8513(11) 0.1422(7) 0.030(3) Uani 1 1 d . .
C29 C 0.7683(13) 0.9374(11) 0.1728(8) 0.039(3) Uani 1 1 d . .
H29A H 0.6955 0.9421 0.1900 0.047 Uiso 1 1 calc R U
C30 C 0.8540(16) 1.0160(13) 0.1736(10) 0.050(4) Uani 1 1 d . .
H30A H 0.8506 1.0834 0.1916 0.061 Uiso 1 1 calc R U
C31 C 0.9442(14) 0.9760(11) 0.1433(8) 0.043(3) Uani 1 1 d . .
H31A H 1.0148 1.0124 0.1374 0.052 Uiso 1 1 calc R U
C32 C 0.9221(10) 0.7105(13) 0.2974(6) 0.026(2) Uani 1 1 d . .
H32A H 0.9466 0.6740 0.2567 0.031 Uiso 1 1 calc R U
H32B H 0.9247 0.7842 0.2869 0.031 Uiso 1 1 calc R U
C33 C 1.0206(12) 0.6882(13) 0.3722(7) 0.040(4) Uani 1 1 d . .
H33C H 1.1037 0.7084 0.3684 0.048 Uiso 1 1 calc R U
H33B H 1.0207 0.6152 0.3832 0.048 Uiso 1 1 calc R U
H33A H 1.0006 0.7266 0.4129 0.048 Uiso 1 1 calc R U
C34 C 0.7674(11) 0.5427(9) 0.3184(7) 0.026(3) Uani 1 1 d . .
H34A H 0.8324 0.5347 0.3674 0.031 Uiso 1 1 calc R U
H34B H 0.6859 0.5228 0.3262 0.031 Uiso 1 1 calc R U
C35 C 0.7970(13) 0.4707(11) 0.2619(8) 0.035(3) Uani 1 1 d . .
H35C H 0.8053 0.4014 0.2823 0.042 Uiso 1 1 calc R U
H35B H 0.8758 0.4912 0.2520 0.042 Uiso 1 1 calc R U
H35A H 0.7289 0.4728 0.2146 0.042 Uiso 1 1 calc R U
C36 C 0.7262(12) 0.7389(12) 0.3716(7) 0.031(3) Uani 1 1 d . .
H36A H 0.6496 0.7083 0.3799 0.038 Uiso 1 1 calc R U
H36B H 0.7965 0.7257 0.4173 0.038 Uiso 1 1 calc R U
C37 C 0.7072(16) 0.8531(14) 0.3622(10) 0.045(4) Uani 1 1 d . .
H37C H 0.6962 0.8823 0.4089 0.055 Uiso 1 1 calc R U
H37B H 0.6323 0.8669 0.3202 0.055 Uiso 1 1 calc R U
H37A H 0.7807 0.8838 0.3513 0.055 Uiso 1 1 calc R U
C38 C 0.5179(14) 0.746(2) -0.0144(9) 0.100(12) Uani 1 1 d . .
H38A H 0.5855 0.7974 -0.0065 0.120 Uiso 1 1 calc R U
H38B H 0.5561 0.6789 -0.0188 0.120 Uiso 1 1 calc R U
C39 C 0.4195(16) 0.769(3) -0.0912(9) 0.134(15) Uani 1 1 d . .
H39C H 0.4549 0.7521 -0.1328 0.161 Uiso 1 1 calc R U
H39B H 0.3979 0.8417 -0.0937 0.161 Uiso 1 1 calc R U
H39A H 0.3438 0.7286 -0.0955 0.161 Uiso 1 1 calc R U
C40 C 0.409(2) 0.8787(18) 0.0662(14) 0.094(8) Uani 1 1 d . .
H40A H 0.4776 0.9250 0.0633 0.113 Uiso 1 1 calc R U
H40B H 0.3384 0.8893 0.0201 0.113 Uiso 1 1 calc R U
C41 C 0.3685(18) 0.9063(15) 0.1290(13) 0.073(6) Uani 1 1 d . .
H41C H 0.3311 0.9744 0.1210 0.088 Uiso 1 1 calc R U
H41B H 0.4404 0.9066 0.1743 0.088 Uiso 1 1 calc R U
H41A H 0.3059 0.8573 0.1356 0.088 Uiso 1 1 calc R U
C42 C 0.3222(15) 0.6679(16) 0.0470(11) 0.056(5) Uani 1 1 d . .
H42A H 0.2833 0.6762 0.0888 0.067 Uiso 1 1 calc R U
H42B H 0.2618 0.6926 -0.0001 0.067 Uiso 1 1 calc R U
C43 C 0.3506(19) 0.5537(15) 0.0382(9) 0.063(5) Uani 1 1 d . .
H43A H 0.4048 0.5279 0.0862 0.075 Uiso 1 1 calc R U
H43B H 0.3931 0.5459 -0.0014 0.075 Uiso 1 1 calc R U
H43C H 0.2718 0.5153 0.0244 0.075 Uiso 1 1 calc R U
C44 C 0.4742(11) 0.6688(10) 0.2289(7) 0.029(3) Uani 1 1 d . .
H44A H 0.4344 0.7304 0.2413 0.035 Uiso 1 1 calc R U
H44B H 0.5121 0.6304 0.2753 0.035 Uiso 1 1 calc R U
H44C H 0.4110 0.6266 0.1940 0.035 Uiso 1 1 calc R U

loop_
_atom_site_aniso_label
_atom_site_aniso_U_11
_atom_site_aniso_U_22
_atom_site_aniso_U_33
_atom_site_aniso_U_23
_atom_site_aniso_U_13
_atom_site_aniso_U_12
Pt1 0.01524(17) 0.0163(2) 0.0174(2) -0.00023(19) 0.00417(14) -0.00122(17)
Pt2 0.01572(18) 0.0192(3) 0.0218(2) 0.00176(19) 0.00490(15) -0.00106(17)
B1 0.017(7) 0.070(12) 0.036(8) 0.015(8) 0.002(6) -0.012(7)
B2 0.033(7) 0.049(10) 0.023(6) -0.004(7) 0.012(5) -0.014(7)
F1 0.027(4) 0.108(9) 0.069(6) 0.018(6) 0.002(4) -0.030(5)
F2 0.049(5) 0.066(6) 0.041(4) 0.023(4) 0.018(4) -0.006(4)
F3 0.027(3) 0.077(6) 0.040(4) -0.009(4) 0.007(3) -0.010(4)
F4 0.066(6) 0.069(6) 0.039(4) -0.002(4) 0.028(4) -0.034(5)
N1 0.019(4) 0.059(8) 0.026(5) 0.016(6) 0.006(4) 0.007(6)
N2 0.031(5) 0.038(6) 0.026(5) 0.008(5) -0.005(4) -0.013(5)
N3 0.021(4) 0.038(6) 0.022(4) 0.010(5) 0.006(4) -0.003(5)
N4 0.032(5) 0.037(6) 0.030(5) 0.003(5) 0.005(4) -0.015(5)
P1 0.0234(15) 0.0245(16) 0.0193(14) 0.0014(12) 0.0036(12) -0.0029(12)
P2 0.0193(13) 0.0218(15) 0.0244(15) 0.0023(12) 0.0044(11) 0.0003(11)
P3 0.0201(14) 0.0201(15) 0.0233(14) 0.0007(11) 0.0050(11) -0.0040(11)
P4 0.0206(14) 0.0319(19) 0.0312(17) 0.0078(14) 0.0044(12) 0.0002(12)
C1 0.018(4) 0.023(6) 0.014(4) -0.001(5) 0.003(4) 0.000(5)
C2 0.024(6) 0.033(7) 0.023(6) 0.008(5) 0.006(5) 0.005(5)
C3 0.036(7) 0.035(8) 0.024(6) 0.011(6) 0.009(5) 0.012(6)
C4 0.055(10) 0.064(12) 0.035(8) 0.017(8) 0.023(7) 0.040(9)
C5 0.031(6) 0.082(13) 0.032(6) 0.026(8) 0.015(5) 0.018(8)
C6 0.024(6) 0.031(8) 0.025(6) 0.008(5) 0.001(5) -0.009(5)
C7 0.042(7) 0.026(7) 0.028(6) 0.002(5) 0.004(5) -0.008(5)
C8 0.070(10) 0.025(7) 0.037(7) -0.001(6) 0.001(7) -0.008(7)
C9 0.048(8) 0.041(9) 0.039(8) 0.003(7) -0.009(7) -0.018(7)
C10 0.025(5) 0.025(6) 0.026(5) 0.003(6) 0.001(4) -0.003(6)
C11 0.027(6) 0.039(8) 0.034(6) 0.006(6) 0.000(5) 0.001(6)
C12 0.030(6) 0.027(7) 0.036(7) 0.011(6) 0.002(5) 0.002(5)
C13 0.042(8) 0.023(7) 0.057(9) 0.003(6) 0.015(7) 0.006(6)
C14 0.030(6) 0.044(8) 0.021(5) 0.004(6) 0.002(4) -0.014(7)
C15 0.044(8) 0.051(10) 0.029(7) -0.017(6) 0.014(6) -0.008(7)
C16 0.023(5) 0.049(8) 0.027(6) 0.006(6) 0.006(4) 0.009(6)
C17 0.031(6) 0.061(10) 0.027(6) 0.007(6) 0.009(5) 0.005(6)
C18 0.028(6) 0.041(8) 0.033(7) 0.014(6) 0.011(5) 0.010(6)
C19 0.034(7) 0.044(8) 0.038(7) -0.007(6) 0.012(6) 0.013(6)
C20 0.020(6) 0.045(9) 0.028(7) 0.006(6) 0.005(5) -0.005(5)
C21 0.036(7) 0.033(8) 0.040(8) -0.010(6) 0.006(6) -0.001(6)
C22 0.022(6) 0.031(7) 0.024(5) 0.003(5) 0.001(4) -0.003(5)
C23 0.023(6) 0.024(6) 0.020(5) 0.001(5) 0.001(4) -0.001(4)
C24 0.018(5) 0.032(8) 0.025(6) 0.008(5) 0.003(4) -0.002(5)
C25 0.031(6) 0.024(6) 0.024(6) 0.005(5) 0.005(5) -0.001(5)
C26 0.035(7) 0.035(7) 0.031(6) 0.006(5) 0.008(5) 0.010(6)
C27 0.026(6) 0.047(9) 0.024(6) 0.003(6) 0.006(5) 0.009(6)
C28 0.029(6) 0.035(8) 0.026(6) 0.009(5) 0.006(5) -0.005(5)
C29 0.036(7) 0.033(8) 0.044(8) 0.008(6) 0.004(6) -0.006(6)
C30 0.058(10) 0.032(9) 0.054(10) -0.004(7) 0.003(8) -0.013(7)
C31 0.044(8) 0.038(8) 0.044(8) 0.008(6) 0.005(6) -0.015(6)
C32 0.025(5) 0.027(6) 0.025(5) 0.004(6) 0.007(4) -0.003(6)
C33 0.026(6) 0.063(11) 0.028(6) -0.006(6) 0.002(5) 0.000(6)
C34 0.026(6) 0.019(6) 0.029(6) 0.003(5) 0.004(5) -0.003(5)
C35 0.041(7) 0.024(7) 0.044(8) -0.001(6) 0.019(6) 0.001(5)
C36 0.023(6) 0.045(9) 0.024(6) -0.001(5) 0.003(5) 0.000(5)
C37 0.050(9) 0.043(10) 0.042(9) -0.005(7) 0.011(7) 0.003(7)
C38 0.025(7) 0.23(4) 0.040(9) 0.053(14) 0.007(6) 0.010(12)
C39 0.035(8) 0.33(5) 0.038(9) 0.062(18) 0.008(7) 0.018(16)
C40 0.095(17) 0.078(16) 0.091(17) 0.013(13) -0.004(14) 0.032(14)
C41 0.058(11) 0.056(12) 0.113(18) 0.014(12) 0.037(11) 0.030(9)
C42 0.035(8) 0.072(13) 0.057(11) -0.002(9) 0.009(8) -0.018(8)
C43 0.089(14) 0.062(12) 0.038(9) -0.018(8) 0.021(9) -0.035(11)
C44 0.019(5) 0.039(7) 0.031(6) 0.003(5) 0.008(5) -0.003(5)

loop_
_atom_type_symbol
_atom_type_description
_atom_type_scat_dispersion_real
_atom_type_scat_dispersion_imag
_atom_type_scat_source
C C 0.0033 0.0016 'International Tables Vol C Tables 4.2.6.8 and 6.1.1.4'
H H 0.0000 0.0000 'International Tables Vol C Tables 4.2.6.8 and 6.1.1.4'
B B 0.0013 0.0007 'International Tables Vol C Tables 4.2.6.8 and 6.1.1.4'
F F 0.0171 0.0103 'International Tables Vol C Tables 4.2.6.8 and 6.1.1.4'
N N 0.0061 0.0033 'International Tables Vol C Tables 4.2.6.8 and 6.1.1.4'
P P 0.1023 0.0942 'International Tables Vol C Tables 4.2.6.8 and 6.1.1.4'
Pt Pt -1.7033 8.3905 'International Tables Vol C Tables 4.2.6.8 and 6.1.1.4'

loop_
_geom_angle_atom_site_label_1
_geom_angle_atom_site_label_2
_geom_angle_atom_site_label_3
_geom_angle
C1 Pt1 C22 177.6(4)
C1 Pt1 P2 91.9(3)
C22 Pt1 P2 90.5(3)
C1 Pt1 P1 91.3(3)
C22 Pt1 P1 86.3(3)
P2 Pt1 P1 176.05(12)
C23 Pt2 C44 177.2(5)
C23 Pt2 P4 92.7(3)
C44 Pt2 P4 89.9(3)
C23 Pt2 P3 90.7(3)
C44 Pt2 P3 86.7(3)
P4 Pt2 P3 176.57(12)
F1 B1 F2 108.3(11)
F1 B1 N2 111.4(13)
F2 B1 N2 109.5(12)
F1 B1 N1 111.6(13)
F2 B1 N1 108.9(12)
N2 B1 N1 107.1(11)
F3 B2 F4 108.5(10)
F3 B2 N3 109.6(13)
F4 B2 N3 109.9(10)
F3 B2 N4 111.2(10)
F4 B2 N4 110.9(13)
N3 B2 N4 106.6(10)
C5 N1 C2 108.0(13)
C5 N1 B1 127.5(12)
C2 N1 B1 124.3(11)
C9 N2 C6 107.1(13)
C9 N2 B1 128.0(13)
C6 N2 B1 124.9(12)
C27 N3 C24 107.9(11)
C27 N3 B2 127.5(10)
C24 N3 B2 124.0(11)
C31 N4 C28 107.9(12)
C31 N4 B2 127.0(11)
C28 N4 B2 124.3(11)
C10 P1 C14 105.7(6)
C10 P1 C12 105.9(7)
C14 P1 C12 102.4(7)
C10 P1 Pt1 114.3(4)
C14 P1 Pt1 112.3(4)
C12 P1 Pt1 115.1(4)
C18 P2 C16 103.4(7)
C18 P2 C20 104.2(6)
C16 P2 C20 104.2(7)
C18 P2 Pt1 113.0(4)
C16 P2 Pt1 114.4(4)
C20 P2 Pt1 116.2(5)
C36 P3 C34 102.8(6)
C36 P3 C32 105.2(6)
C34 P3 C32 104.4(7)
C36 P3 Pt2 114.4(4)
C34 P3 Pt2 113.9(4)
C32 P3 Pt2 114.8(4)
C38 P4 C42 108.8(10)
C38 P4 C40 100.0(13)
C42 P4 C40 104.0(11)
C38 P4 Pt2 115.2(5)
C42 P4 Pt2 116.9(6)
C40 P4 Pt2 110.1(7)
C6 C1 C2 117.5(11)
C6 C1 Pt1 121.8(8)
C2 C1 Pt1 120.2(9)
C3 C2 N1 107.5(12)
C3 C2 C1 129.9(12)
N1 C2 C1 122.2(12)
C2 C3 C4 107.9(15)
C5 C4 C3 105.8(15)
N1 C5 C4 110.8(13)
C7 C6 C1 130.8(11)
C7 C6 N2 107.0(12)
C1 C6 N2 122.0(12)
C8 C7 C6 108.1(13)
C9 C8 C7 106.3(14)
N2 C9 C8 111.5(13)
C11 C10 P1 116.4(9)
C13 C12 P1 115.2(9)
C15 C14 P1 112.5(10)
C17 C16 P2 116.8(9)
C19 C18 P2 114.6(9)
C21 C20 P2 113.6(9)
C24 C23 C28 116.8(11)
C24 C23 Pt2 122.4(9)
C28 C23 Pt2 120.5(9)
N3 C24 C23 123.3(12)
N3 C24 C25 106.8(11)
C23 C24 C25 129.9(11)
C26 C25 C24 108.4(11)
C25 C26 C27 106.5(12)
N3 C27 C26 110.4(11)
C29 C28 N4 107.0(12)
C29 C28 C23 130.5(12)
N4 C28 C23 122.4(12)
C28 C29 C30 108.1(14)
C31 C30 C29 106.4(15)
N4 C31 C30 110.6(13)
C33 C32 P3 116.7(9)
C35 C34 P3 114.8(9)
C37 C36 P3 114.1(12)
C39 C38 P4 117.6(12)
C41 C40 P4 115.3(17)
C43 C42 P4 110.9(13)

loop_
_geom_bond_atom_site_label_1
_geom_bond_atom_site_label_2
_geom_bond_distance
Pt1 C1 2.039(11)
Pt1 C22 2.127(12)
Pt1 P2 2.290(3)
Pt1 P1 2.299(3)
Pt2 C23 2.053(12)
Pt2 C44 2.137(11)
Pt2 P4 2.285(3)
Pt2 P3 2.304(3)
B1 F1 1.382(15)
B1 F2 1.411(17)
B1 N2 1.53(2)
B1 N1 1.55(2)
B2 F3 1.395(16)
B2 F4 1.403(15)
B2 N3 1.525(19)
B2 N4 1.54(2)
N1 C5 1.329(19)
N1 C2 1.398(15)
N2 C9 1.33(2)
N2 C6 1.419(16)
N3 C27 1.347(18)
N3 C24 1.402(14)
N4 C31 1.342(18)
N4 C28 1.405(16)
P1 C10 1.830(12)
P1 C14 1.832(13)
P1 C12 1.842(13)
P2 C18 1.830(14)
P2 C16 1.831(13)
P2 C20 1.831(15)
P3 C36 1.816(14)
P3 C34 1.818(12)
P3 C32 1.833(11)
P4 C38 1.744(17)
P4 C42 1.824(16)
P4 C40 1.88(2)
C1 C6 1.412(18)
C1 C2 1.425(16)
C2 C3 1.385(19)
C3 C4 1.40(2)
C4 C5 1.39(3)
C6 C7 1.398(19)
C7 C8 1.391(18)
C8 C9 1.38(2)
C10 C11 1.536(15)
C12 C13 1.508(19)
C14 C15 1.53(2)
C16 C17 1.520(16)
C18 C19 1.517(17)
C20 C21 1.51(2)
C23 C24 1.404(17)
C23 C28 1.409(17)
C24 C25 1.405(17)
C25 C26 1.384(17)
C26 C27 1.39(2)
C28 C29 1.39(2)
C29 C30 1.40(2)
C30 C31 1.38(2)
C32 C33 1.529(16)
C34 C35 1.510(17)
C36 C37 1.52(2)
C38 C39 1.56(2)
C40 C41 1.40(3)
C42 C43 1.55(3)

loop_
_geom_torsion_atom_site_label_1
_geom_torsion_atom_site_label_2
_geom_torsion_atom_site_label_3
_geom_torsion_atom_site_label_4
_geom_torsion
F1 B1 N1 C5 48.5(18)
F2 B1 N1 C5 -71.0(15)
N2 B1 N1 C5 170.6(11)
F1 B1 N1 C2 -138.8(12)
F2 B1 N1 C2 101.7(14)
N2 B1 N1 C2 -16.7(16)
F1 B1 N2 C9 -47.6(19)
F2 B1 N2 C9 72.2(16)
N1 B1 N2 C9 -169.8(11)
F1 B1 N2 C6 133.8(13)
F2 B1 N2 C6 -106.4(14)
N1 B1 N2 C6 11.6(16)
F3 B2 N3 C27 -66.7(15)
F4 B2 N3 C27 52.4(17)
N4 B2 N3 C27 172.8(11)
F3 B2 N3 C24 103.1(13)
F4 B2 N3 C24 -137.7(11)
N4 B2 N3 C24 -17.4(15)
F3 B2 N4 C31 65.1(17)
F4 B2 N4 C31 -55.8(16)
N3 B2 N4 C31 -175.5(11)
F3 B2 N4 C28 -103.2(13)
F4 B2 N4 C28 135.9(11)
N3 B2 N4 C28 16.3(15)
C5 N1 C2 C3 2.1(13)
B1 N1 C2 C3 -171.8(11)
C5 N1 C2 C1 -171.0(10)
B1 N1 C2 C1 15.0(17)
C6 C1 C2 C3 -176.9(12)
Pt1 C1 C2 C3 -4.5(17)
C6 C1 C2 N1 -5.4(16)
Pt1 C1 C2 N1 166.9(8)
N1 C2 C3 C4 -1.0(14)
C1 C2 C3 C4 171.5(12)
C2 C3 C4 C5 -0.5(15)
C2 N1 C5 C4 -2.5(14)
B1 N1 C5 C4 171.2(12)
C3 C4 C5 N1 1.8(16)
C2 C1 C6 C7 176.8(12)
Pt1 C1 C6 C7 4.6(17)
C2 C1 C6 N2 0.3(16)
Pt1 C1 C6 N2 -171.9(8)
C9 N2 C6 C7 -0.7(13)
B1 N2 C6 C7 178.2(11)
C9 N2 C6 C1 176.6(11)
B1 N2 C6 C1 -4.6(17)
C1 C6 C7 C8 -176.8(12)
N2 C6 C7 C8 0.1(14)
C6 C7 C8 C9 0.5(15)
C6 N2 C9 C8 1.0(15)
B1 N2 C9 C8 -177.8(12)
C7 C8 C9 N2 -0.9(16)
C14 P1 C10 C11 -52.1(13)
C12 P1 C10 C11 56.1(13)
Pt1 P1 C10 C11 -176.1(10)
C10 P1 C12 C13 75.7(11)
C14 P1 C12 C13 -173.7(10)
Pt1 P1 C12 C13 -51.5(11)
C10 P1 C14 C15 -76.7(10)
C12 P1 C14 C15 172.6(9)
Pt1 P1 C14 C15 48.6(10)
C18 P2 C16 C17 59.1(14)
C20 P2 C16 C17 -49.6(14)
Pt1 P2 C16 C17 -177.6(10)
C16 P2 C18 C19 170.7(10)
C20 P2 C18 C19 -80.6(11)
Pt1 P2 C18 C19 46.4(11)
C18 P2 C20 C21 -177.1(10)
C16 P2 C20 C21 -69.0(11)
Pt1 P2 C20 C21 57.9(11)
C27 N3 C24 C23 -179.2(11)
B2 N3 C24 C23 9.2(17)
C27 N3 C24 C25 0.1(12)
B2 N3 C24 C25 -171.5(10)
C28 C23 C24 N3 3.3(17)
Pt2 C23 C24 N3 -170.6(8)
C28 C23 C24 C25 -175.9(11)
Pt2 C23 C24 C25 10.2(17)
N3 C24 C25 C26 -0.7(13)
C23 C24 C25 C26 178.5(12)
C24 C25 C26 C27 1.1(14)
C24 N3 C27 C26 0.6(14)
B2 N3 C27 C26 171.8(11)
C25 C26 C27 N3 -1.0(14)
C31 N4 C28 C29 1.4(14)
B2 N4 C28 C29 171.5(11)
C31 N4 C28 C23 -176.9(12)
B2 N4 C28 C23 -6.7(18)
C24 C23 C28 C29 177.8(13)
Pt2 C23 C28 C29 -8.2(19)
C24 C23 C28 N4 -4.4(17)
Pt2 C23 C28 N4 169.6(9)
N4 C28 C29 C30 -1.0(15)
C23 C28 C29 C30 177.1(13)
C28 C29 C30 C31 0.2(17)
C28 N4 C31 C30 -1.3(16)
B2 N4 C31 C30 -171.1(12)
C29 C30 C31 N4 0.7(18)
C36 P3 C32 C33 54.0(14)
C34 P3 C32 C33 -53.8(13)
Pt2 P3 C32 C33 -179.3(10)
C36 P3 C34 C35 -178.9(9)
C32 P3 C34 C35 -69.3(10)
Pt2 P3 C34 C35 56.7(10)
C34 P3 C36 C37 -176.7(11)
C32 P3 C36 C37 74.2(12)
Pt2 P3 C36 C37 -52.7(12)
C42 P4 C38 C39 47(3)
C40 P4 C38 C39 -62(3)
Pt2 P4 C38 C39 -179(2)
C38 P4 C40 C41 -174.9(19)
C42 P4 C40 C41 73(2)
Pt2 P4 C40 C41 -53(2)
C38 P4 C42 C43 69.3(16)
C40 P4 C42 C43 175.2(14)
Pt2 P4 C42 C43 -63.3(15)
